data_7706533
loop_
_publ_author_name
'Yadav, Samanta'
'Vijayan, Paranthaman'
'Yadav, Sunil'
'Gupta, Rajeev'

_publ_section_title
;
 Ruthenium complexes of phosphine-amide based ligands as efficient
 catalysts for transfer hydrogenation reactions.
;
_journal_issue 9
_journal_name_full 'Dalton transactions (Cambridge, England : 2003)'
_journal_page_first 3269
_journal_page_last 3279
_journal_paper_doi 10.1039/d0dt04401f
_journal_volume 50
_journal_year 2021
_chemical_formula_moiety 'C30 H20 Cl N2 O3 P Ru'
_chemical_formula_sum 'C30 H20 Cl N2 O3 P Ru'
_chemical_formula_weight 623.97
_space_group_crystal_system triclinic
_space_group_IT_number 2
_space_group_name_Hall '-P 1'
_space_group_name_H-M_alt 'P -1'
_atom_sites_solution_hydrogens geom
_audit_creation_method SHELXL-2018/3
_audit_update_record
;
2020-03-31 deposited with the CCDC.	2021-01-29 downloaded from the CCDC.
;
_cell_angle_alpha 92.082(3)
_cell_angle_beta 98.606(3)
_cell_angle_gamma 108.609(3)
_cell_formula_units_Z 2
_cell_length_a 9.9715(4)
_cell_length_b 11.0618(4)
_cell_length_c 12.8149(4)
_cell_measurement_reflns_used 7759
_cell_measurement_temperature 298(2)
_cell_measurement_theta_max 29.0610
_cell_measurement_theta_min 3.6050
_cell_volume 1319.19(9)
_computing_structure_refinement 'SHELXL-2018/3 (Sheldrick, 2018)'
_diffrn_ambient_temperature 298(2)
_diffrn_measured_fraction_theta_full 0.997
_diffrn_measured_fraction_theta_max 0.997
_diffrn_measurement_device_type 'Xcalibur, Sapphire3'
_diffrn_radiation_type MoK\a
_diffrn_radiation_wavelength 0.71073
_diffrn_reflns_av_R_equivalents 0.0259
_diffrn_reflns_av_unetI/netI 0.0286
_diffrn_reflns_Laue_measured_fraction_full 0.997
_diffrn_reflns_Laue_measured_fraction_max 0.997
_diffrn_reflns_limit_h_max 11
_diffrn_reflns_limit_h_min -11
_diffrn_reflns_limit_k_max 13
_diffrn_reflns_limit_k_min -13
_diffrn_reflns_limit_l_max 15
_diffrn_reflns_limit_l_min -15
_diffrn_reflns_number 15256
_diffrn_reflns_point_group_measured_fraction_full 0.997
_diffrn_reflns_point_group_measured_fraction_max 0.997
_diffrn_reflns_theta_full 24.999
_diffrn_reflns_theta_max 24.999
_diffrn_reflns_theta_min 3.498
_exptl_absorpt_coefficient_mu 0.792
_exptl_absorpt_correction_type none
_exptl_crystal_colour GREEN
_exptl_crystal_density_diffrn 1.571
_exptl_crystal_description BLOCK
_exptl_crystal_F_000 628
_exptl_crystal_size_max 0.22
_exptl_crystal_size_mid 0.17
_exptl_crystal_size_min 0.11
_refine_diff_density_max 0.281
_refine_diff_density_min -0.291
_refine_diff_density_rms 0.054
_refine_ls_extinction_method none
_refine_ls_goodness_of_fit_ref 1.074
_refine_ls_hydrogen_treatment constr
_refine_ls_matrix_type full
_refine_ls_number_parameters 343
_refine_ls_number_reflns 4637
_refine_ls_number_restraints 0
_refine_ls_restrained_S_all 1.074
_refine_ls_R_factor_all 0.0265
_refine_ls_R_factor_gt 0.0237
_refine_ls_shift/su_max 0.000
_refine_ls_shift/su_mean 0.000
_refine_ls_structure_factor_coef Fsqd
_refine_ls_weighting_details 'w=1/[\s^2^(Fo^2^)+(0.0218P)^2^+0.4731P] where P=(Fo^2^+2Fc^2^)/3'
_refine_ls_weighting_scheme calc
_refine_ls_wR_factor_gt 0.0539
_refine_ls_wR_factor_ref 0.0553
_reflns_Friedel_coverage 0.000
_reflns_number_gt 4309
_reflns_number_total 4637
_reflns_threshold_expression 'I > 2\s(I)'
_cod_data_source_file d0dt04401f2.cif
_cod_data_source_block shelx
_cod_depositor_comments 'Adding full bibliography for 7706533--7706535.cif.'
_cod_database_code 7706533
_shelx_shelxl_version_number 2018/3
_shelx_space_group_comment
;
The symmetry employed for this shelxl refinement is uniquely defined
by the following loop, which should always be used as a source of
symmetry information in preference to the above space-group names.
They are only intended as comments.
;

loop_
_space_group_symop_operation_xyz
'x, y, z'
'-x, -y, -z'

loop_
_atom_site_label
_atom_site_type_symbol
_atom_site_fract_x
_atom_site_fract_y
_atom_site_fract_z
_atom_site_U_iso_or_equiv
_atom_site_adp_type
_atom_site_occupancy
_atom_site_site_symmetry_order
_atom_site_calc_flag
_atom_site_refinement_flags_posn
_atom_site_refinement_flags_adp
_atom_site_refinement_flags_occupancy
_atom_site_disorder_assembly
_atom_site_disorder_group
Ru1 Ru 0.71587(2) 0.24301(2) 0.34599(2) 0.02364(6) Uani 1 1 d . . . . .
P1 P 0.59004(6) 0.30004(5) 0.20075(4) 0.02510(12) Uani 1 1 d . . . . .
Cl1 Cl 0.65337(6) 0.01955(5) 0.28500(5) 0.04126(15) Uani 1 1 d . . . . .
O2 O 0.8214(3) 0.51269(19) 0.44481(19) 0.0839(7) Uani 1 1 d . . . . .
C27 C 0.4306(3) 0.5594(3) 0.3210(2) 0.0537(7) Uani 1 1 d . . . . .
H27 H 0.362729 0.557919 0.363841 0.064 Uiso 1 1 calc R U . . .
O3 O 0.4513(2) 0.1687(2) 0.45026(16) 0.0696(6) Uani 1 1 d . . . . .
N1 N 0.88843(18) 0.20810(16) 0.45238(13) 0.0286(4) Uani 1 1 d . . . . .
C29 C 0.5547(2) 0.4485(2) 0.22846(17) 0.0301(5) Uani 1 1 d . . . . .
C21 C 0.1918(2) 0.0397(2) -0.02545(18) 0.0401(6) Uani 1 1 d . . . . .
H21 H 0.114321 -0.012508 -0.074178 0.048 Uiso 1 1 calc R U . . .
O1 O 1.1064(2) 0.2712(3) 0.25534(15) 0.0821(8) Uani 1 1 d . . . . .
C23 C 0.3149(2) 0.2405(2) 0.07722(19) 0.0429(6) Uani 1 1 d . . . . .
H23 H 0.318531 0.323253 0.097374 0.052 Uiso 1 1 calc R U . . .
C20 C 0.2996(3) -0.0048(2) 0.01670(19) 0.0428(6) Uani 1 1 d . . . . .
H20 H 0.294939 -0.087846 -0.003455 0.051 Uiso 1 1 calc R U . . .
C18 C 0.4245(2) 0.19607(19) 0.11930(16) 0.0274(5) Uani 1 1 d . . . . .
C8 C 1.1225(2) 0.1912(2) 0.45464(19) 0.0391(6) Uani 1 1 d . . . . .
H8 H 1.199806 0.200797 0.419402 0.047 Uiso 1 1 calc R U . . .
C22 C 0.1992(3) 0.1615(3) 0.0048(2) 0.0479(6) Uani 1 1 d . . . . .
H22 H 0.126023 0.192005 -0.023347 0.058 Uiso 1 1 calc R U . . .
C17 C 0.9496(2) 0.3276(2) 0.07774(18) 0.0371(5) Uani 1 1 d . . . . .
H17 H 1.039579 0.320341 0.099968 0.045 Uiso 1 1 calc R U . . .
N2 N 0.87835(18) 0.28102(16) 0.25403(13) 0.0276(4) Uani 1 1 d . . . . .
C6 C 1.0105(2) 0.1396(2) 0.60554(17) 0.0345(5) Uani 1 1 d . . . . .
C19 C 0.4149(2) 0.0721(2) 0.08866(18) 0.0388(6) Uani 1 1 d . . . . .
H19 H 0.487003 0.040247 0.116898 0.047 Uiso 1 1 calc R U . . .
C30 C 0.8913(2) 0.1704(2) 0.55453(16) 0.0321(5) Uani 1 1 d . . . . .
C5 C 1.0068(3) 0.0951(3) 0.70758(19) 0.0485(6) Uani 1 1 d . . . . .
H5 H 1.083772 0.072940 0.741468 0.058 Uiso 1 1 calc R U . . .
C25 C 0.6056(3) 0.6750(2) 0.2227(2) 0.0500(7) Uani 1 1 d . . . . .
H25 H 0.656291 0.751901 0.198717 0.060 Uiso 1 1 calc R U . . .
C14 C 0.6847(3) 0.3542(2) 0.00764(17) 0.0384(5) Uani 1 1 d . . . . .
H14 H 0.595881 0.363323 -0.015776 0.046 Uiso 1 1 calc R U . . .
C12 C 0.8525(2) 0.31325(19) 0.14906(16) 0.0275(5) Uani 1 1 d . . . . .
C7 C 1.1266(2) 0.1506(2) 0.55289(18) 0.0390(6) Uani 1 1 d . . . . .
H7 H 1.205563 0.130249 0.585153 0.047 Uiso 1 1 calc R U . . .
C24 C 0.6304(3) 0.5635(2) 0.19349(19) 0.0388(6) Uani 1 1 d . . . . .
H24 H 0.697982 0.565732 0.150236 0.047 Uiso 1 1 calc R U . . .
C13 C 0.7194(2) 0.32797(19) 0.11237(16) 0.0286(5) Uani 1 1 d . . . . .
C9 C 1.0015(2) 0.2187(2) 0.40611(17) 0.0305(5) Uani 1 1 d . . . . .
C16 C 0.9117(3) 0.3525(2) -0.02500(19) 0.0442(6) Uani 1 1 d . . . . .
H16 H 0.976391 0.360167 -0.071619 0.053 Uiso 1 1 calc R U . . .
C28 C 0.4540(3) 0.4473(2) 0.2923(2) 0.0428(6) Uani 1 1 d . . . . .
H28 H 0.401880 0.370624 0.315941 0.051 Uiso 1 1 calc R U . . .
C15 C 0.7807(3) 0.3664(2) -0.06059(19) 0.0456(6) Uani 1 1 d . . . . .
H15 H 0.757575 0.383926 -0.130155 0.055 Uiso 1 1 calc R U . . .
C31 C 0.7766(3) 0.1598(3) 0.60827(19) 0.0544(7) Uani 1 1 d . . . . .
H2 H 0.698821 0.182273 0.576392 0.065 Uiso 1 1 calc R U . . .
C10 C 0.9999(2) 0.2606(2) 0.29532(18) 0.0395(6) Uani 1 1 d . . . . .
C26 C 0.5070(3) 0.6730(2) 0.2867(2) 0.0512(7) Uani 1 1 d . . . . .
H26 H 0.491672 0.748495 0.306988 0.061 Uiso 1 1 calc R U . . .
C3 C 0.7770(3) 0.1170(3) 0.7072(2) 0.0657(9) Uani 1 1 d . . . . .
H3 H 0.699387 0.109697 0.741618 0.079 Uiso 1 1 calc R U . . .
C1 C 0.7797(3) 0.4131(2) 0.40605(19) 0.0422(6) Uani 1 1 d . . . . .
C4 C 0.8933(3) 0.0842(3) 0.7562(2) 0.0614(8) Uani 1 1 d . . . . .
H4 H 0.892652 0.054623 0.823226 0.074 Uiso 1 1 calc R U . . .
C2 C 0.5536(3) 0.1965(2) 0.41475(18) 0.0391(6) Uani 1 1 d . . . . .

loop_
_atom_site_aniso_label
_atom_site_aniso_U_11
_atom_site_aniso_U_22
_atom_site_aniso_U_33
_atom_site_aniso_U_23
_atom_site_aniso_U_13
_atom_site_aniso_U_12
Ru1 0.02100(10) 0.02669(10) 0.02446(10) 0.00191(7) 0.00197(7) 0.01044(7)
P1 0.0231(3) 0.0252(3) 0.0275(3) 0.0020(2) 0.0007(2) 0.0102(2)
Cl1 0.0442(4) 0.0287(3) 0.0480(4) 0.0014(3) -0.0071(3) 0.0149(2)
O2 0.0986(18) 0.0470(13) 0.0896(17) -0.0283(12) -0.0271(14) 0.0241(12)
C27 0.0559(18) 0.0528(17) 0.0634(18) -0.0006(14) 0.0165(14) 0.0307(14)
O3 0.0393(12) 0.1195(18) 0.0624(13) 0.0292(12) 0.0254(10) 0.0334(12)
N1 0.0257(10) 0.0324(10) 0.0273(9) 0.0015(8) -0.0011(7) 0.0116(8)
C29 0.0301(12) 0.0292(11) 0.0313(12) 0.0007(9) -0.0018(9) 0.0135(9)
C21 0.0285(13) 0.0520(15) 0.0296(12) -0.0020(11) -0.0022(10) 0.0028(11)
O1 0.0426(12) 0.172(2) 0.0602(13) 0.0564(15) 0.0270(10) 0.0609(14)
C23 0.0349(14) 0.0434(14) 0.0509(15) -0.0058(12) -0.0054(11) 0.0202(11)
C20 0.0455(15) 0.0342(13) 0.0428(14) -0.0052(11) -0.0026(11) 0.0104(11)
C18 0.0247(11) 0.0314(11) 0.0261(11) 0.0036(9) 0.0034(9) 0.0096(9)
C8 0.0264(13) 0.0521(15) 0.0414(14) 0.0050(12) 0.0020(10) 0.0181(11)
C22 0.0313(14) 0.0612(17) 0.0507(16) -0.0056(13) -0.0103(11) 0.0233(12)
C17 0.0305(13) 0.0442(13) 0.0384(13) 0.0088(11) 0.0097(10) 0.0125(10)
N2 0.0219(9) 0.0332(10) 0.0294(10) 0.0065(8) 0.0041(7) 0.0112(8)
C6 0.0336(13) 0.0372(12) 0.0305(12) 0.0007(10) -0.0049(10) 0.0133(10)
C19 0.0366(14) 0.0341(12) 0.0438(14) 0.0003(11) -0.0057(11) 0.0148(10)
C30 0.0308(12) 0.0387(12) 0.0255(11) 0.0016(10) -0.0021(9) 0.0130(10)
C5 0.0472(16) 0.0664(18) 0.0345(14) 0.0122(13) -0.0033(12) 0.0260(14)
C25 0.0582(18) 0.0277(13) 0.0590(17) 0.0039(12) -0.0012(14) 0.0123(12)
C14 0.0357(13) 0.0466(14) 0.0331(13) 0.0091(11) 0.0020(10) 0.0150(11)
C12 0.0274(12) 0.0240(10) 0.0297(11) 0.0031(9) 0.0039(9) 0.0068(9)
C7 0.0314(13) 0.0491(14) 0.0387(13) 0.0028(11) -0.0049(10) 0.0213(11)
C24 0.0408(14) 0.0331(12) 0.0426(14) 0.0036(11) 0.0048(11) 0.0131(11)
C13 0.0306(12) 0.0266(11) 0.0283(11) 0.0032(9) 0.0041(9) 0.0094(9)
C9 0.0238(12) 0.0355(12) 0.0328(12) 0.0025(10) 0.0019(9) 0.0119(9)
C16 0.0449(15) 0.0536(15) 0.0367(14) 0.0106(12) 0.0173(11) 0.0144(12)
C28 0.0456(15) 0.0359(13) 0.0526(16) 0.0058(12) 0.0147(12) 0.0183(11)
C15 0.0493(16) 0.0564(16) 0.0297(13) 0.0121(12) 0.0060(11) 0.0147(13)
C31 0.0412(16) 0.098(2) 0.0344(14) 0.0192(15) 0.0057(11) 0.0358(15)
C10 0.0278(13) 0.0567(15) 0.0375(13) 0.0127(12) 0.0063(10) 0.0176(11)
C26 0.0599(18) 0.0357(14) 0.0614(18) -0.0045(13) -0.0005(14) 0.0263(13)
C3 0.0528(19) 0.119(3) 0.0385(15) 0.0255(17) 0.0154(13) 0.0405(18)
C1 0.0415(15) 0.0459(15) 0.0393(14) -0.0002(12) -0.0060(11) 0.0206(12)
C4 0.0603(19) 0.097(2) 0.0324(14) 0.0233(15) 0.0048(13) 0.0331(17)
C2 0.0342(14) 0.0539(15) 0.0340(13) 0.0084(11) 0.0032(11) 0.0217(12)

loop_
_atom_type_symbol
_atom_type_description
_atom_type_scat_dispersion_real
_atom_type_scat_dispersion_imag
_atom_type_scat_source
C C 0.0033 0.0016 'International Tables Vol C Tables 4.2.6.8 and 6.1.1.4'
H H 0.0000 0.0000 'International Tables Vol C Tables 4.2.6.8 and 6.1.1.4'
N N 0.0061 0.0033 'International Tables Vol C Tables 4.2.6.8 and 6.1.1.4'
O O 0.0106 0.0060 'International Tables Vol C Tables 4.2.6.8 and 6.1.1.4'
P P 0.1023 0.0942 'International Tables Vol C Tables 4.2.6.8 and 6.1.1.4'
Cl Cl 0.1484 0.1585 'International Tables Vol C Tables 4.2.6.8 and 6.1.1.4'
Ru Ru -1.2594 0.8363 'International Tables Vol C Tables 4.2.6.8 and 6.1.1.4'

loop_
_geom_angle_atom_site_label_1
_geom_angle_atom_site_label_2
_geom_angle_atom_site_label_3
_geom_angle
_geom_angle_site_symmetry_1
_geom_angle_site_symmetry_3
_geom_angle_publ_flag
C1 Ru1 C2 93.00(11) . . ?
C1 Ru1 N2 92.18(9) . . ?
C2 Ru1 N2 173.08(9) . . ?
C1 Ru1 N1 89.26(8) . . ?
C2 Ru1 N1 106.37(8) . . ?
N2 Ru1 N1 78.28(6) . . ?
C1 Ru1 P1 89.83(7) . . ?
C2 Ru1 P1 92.02(7) . . ?
N2 Ru1 P1 83.41(5) . . ?
N1 Ru1 P1 161.61(5) . . ?
C1 Ru1 Cl1 173.32(7) . . ?
C2 Ru1 Cl1 87.88(8) . . ?
N2 Ru1 Cl1 87.51(5) . . ?
N1 Ru1 Cl1 84.13(5) . . ?
P1 Ru1 Cl1 96.76(2) . . ?
C13 P1 C29 108.76(10) . . ?
C13 P1 C18 103.73(10) . . ?
C29 P1 C18 104.54(10) . . ?
C13 P1 Ru1 100.27(7) . . ?
C29 P1 Ru1 112.64(7) . . ?
C18 P1 Ru1 125.62(7) . . ?
C26 C27 C28 120.4(2) . . ?
C26 C27 H27 119.8 . . ?
C28 C27 H27 119.8 . . ?
C9 N1 C30 118.46(17) . . ?
C9 N1 Ru1 111.78(13) . . ?
C30 N1 Ru1 129.63(14) . . ?
C28 C29 C24 119.0(2) . . ?
C28 C29 P1 118.30(16) . . ?
C24 C29 P1 122.63(17) . . ?
C22 C21 C20 119.2(2) . . ?
C22 C21 H21 120.4 . . ?
C20 C21 H21 120.4 . . ?
C18 C23 C22 120.0(2) . . ?
C18 C23 H23 120.0 . . ?
C22 C23 H23 120.0 . . ?
C21 C20 C19 120.7(2) . . ?
C21 C20 H20 119.6 . . ?
C19 C20 H20 119.6 . . ?
C19 C18 C23 118.5(2) . . ?
C19 C18 P1 118.65(16) . . ?
C23 C18 P1 122.43(17) . . ?
C7 C8 C9 119.7(2) . . ?
C7 C8 H8 120.1 . . ?
C9 C8 H8 120.1 . . ?
C21 C22 C23 120.8(2) . . ?
C21 C22 H22 119.6 . . ?
C23 C22 H22 119.6 . . ?
C16 C17 C12 120.1(2) . . ?
C16 C17 H17 119.9 . . ?
C12 C17 H17 119.9 . . ?
C10 N2 C12 122.48(17) . . ?
C10 N2 Ru1 116.94(14) . . ?
C12 N2 Ru1 120.23(13) . . ?
C7 C6 C30 119.3(2) . . ?
C7 C6 C5 122.0(2) . . ?
C30 C6 C5 118.7(2) . . ?
C20 C19 C18 120.7(2) . . ?
C20 C19 H19 119.7 . . ?
C18 C19 H19 119.7 . . ?
N1 C30 C31 121.16(19) . . ?
N1 C30 C6 120.10(19) . . ?
C31 C30 C6 118.7(2) . . ?
C4 C5 C6 120.9(2) . . ?
C4 C5 H5 119.6 . . ?
C6 C5 H5 119.6 . . ?
C26 C25 C24 120.4(2) . . ?
C26 C25 H25 119.8 . . ?
C24 C25 H25 119.8 . . ?
C15 C14 C13 120.4(2) . . ?
C15 C14 H14 119.8 . . ?
C13 C14 H14 119.8 . . ?
C13 C12 C17 117.73(19) . . ?
C13 C12 N2 117.88(18) . . ?
C17 C12 N2 124.35(19) . . ?
C8 C7 C6 119.2(2) . . ?
C8 C7 H7 120.4 . . ?
C6 C7 H7 120.4 . . ?
C25 C24 C29 120.2(2) . . ?
C25 C24 H24 119.9 . . ?
C29 C24 H24 119.9 . . ?
C14 C13 C12 120.65(19) . . ?
C14 C13 P1 121.16(17) . . ?
C12 C13 P1 118.02(15) . . ?
N1 C9 C8 123.1(2) . . ?
N1 C9 C10 118.87(18) . . ?
C8 C9 C10 118.02(19) . . ?
C15 C16 C17 121.8(2) . . ?
C15 C16 H16 119.1 . . ?
C17 C16 H16 119.1 . . ?
C27 C28 C29 120.2(2) . . ?
C27 C28 H28 119.9 . . ?
C29 C28 H28 119.9 . . ?
C14 C15 C16 119.2(2) . . ?
C14 C15 H15 120.4 . . ?
C16 C15 H15 120.4 . . ?
C3 C31 C30 121.0(2) . . ?
C3 C31 H2 119.5 . . ?
C30 C31 H2 119.5 . . ?
O1 C10 N2 128.7(2) . . ?
O1 C10 C9 117.4(2) . . ?
N2 C10 C9 113.90(18) . . ?
C25 C26 C27 119.8(2) . . ?
C25 C26 H26 120.1 . . ?
C27 C26 H26 120.1 . . ?
C31 C3 C4 120.1(3) . . ?
C31 C3 H3 119.9 . . ?
C4 C3 H3 119.9 . . ?
O2 C1 Ru1 177.1(2) . . ?
C5 C4 C3 120.6(2) . . ?
C5 C4 H4 119.7 . . ?
C3 C4 H4 119.7 . . ?
O3 C2 Ru1 175.9(2) . . ?

loop_
_geom_bond_atom_site_label_1
_geom_bond_atom_site_label_2
_geom_bond_distance
_geom_bond_site_symmetry_2
_geom_bond_publ_flag
Ru1 C1 1.877(3) . ?
Ru1 C2 1.895(2) . ?
Ru1 N2 2.0889(16) . ?
Ru1 N1 2.1747(16) . ?
Ru1 P1 2.3083(5) . ?
Ru1 Cl1 2.4167(6) . ?
P1 C13 1.803(2) . ?
P1 C29 1.820(2) . ?
P1 C18 1.823(2) . ?
O2 C1 1.113(3) . ?
C27 C26 1.372(4) . ?
C27 C28 1.380(3) . ?
C27 H27 0.9300 . ?
O3 C2 1.136(3) . ?
N1 C9 1.326(3) . ?
N1 C30 1.387(3) . ?
C29 C28 1.385(3) . ?
C29 C24 1.385(3) . ?
C21 C22 1.364(3) . ?
C21 C20 1.368(3) . ?
C21 H21 0.9300 . ?
O1 C10 1.221(3) . ?
C23 C18 1.383(3) . ?
C23 C22 1.390(3) . ?
C23 H23 0.9300 . ?
C20 C19 1.377(3) . ?
C20 H20 0.9300 . ?
C18 C19 1.382(3) . ?
C8 C7 1.351(3) . ?
C8 C9 1.399(3) . ?
C8 H8 0.9300 . ?
C22 H22 0.9300 . ?
C17 C16 1.377(3) . ?
C17 C12 1.405(3) . ?
C17 H17 0.9300 . ?
N2 C10 1.338(3) . ?
N2 C12 1.412(3) . ?
C6 C7 1.399(3) . ?
C6 C30 1.413(3) . ?
C6 C5 1.416(3) . ?
C19 H19 0.9300 . ?
C30 C31 1.398(3) . ?
C5 C4 1.347(4) . ?
C5 H5 0.9300 . ?
C25 C26 1.367(4) . ?
C25 C24 1.383(3) . ?
C25 H25 0.9300 . ?
C14 C15 1.369(3) . ?
C14 C13 1.399(3) . ?
C14 H14 0.9300 . ?
C12 C13 1.402(3) . ?
C7 H7 0.9300 . ?
C24 H24 0.9300 . ?
C9 C10 1.509(3) . ?
C16 C15 1.376(3) . ?
C16 H16 0.9300 . ?
C28 H28 0.9300 . ?
C15 H15 0.9300 . ?
C31 C3 1.369(3) . ?
C31 H2 0.9300 . ?
C26 H26 0.9300 . ?
C3 C4 1.393(4) . ?
C3 H3 0.9300 . ?
C4 H4 0.9300 . ?

loop_
_geom_torsion_atom_site_label_1
_geom_torsion_atom_site_label_2
_geom_torsion_atom_site_label_3
_geom_torsion_atom_site_label_4
_geom_torsion
_geom_torsion_site_symmetry_1
_geom_torsion_site_symmetry_2
_geom_torsion_site_symmetry_3
_geom_torsion_site_symmetry_4
_geom_torsion_publ_flag
C13 P1 C29 C28 177.81(18) . . . . ?
C18 P1 C29 C28 67.50(19) . . . . ?
Ru1 P1 C29 C28 -71.98(19) . . . . ?
C13 P1 C29 C24 -6.1(2) . . . . ?
C18 P1 C29 C24 -116.40(19) . . . . ?
Ru1 P1 C29 C24 104.13(18) . . . . ?
C22 C21 C20 C19 -0.2(4) . . . . ?
C22 C23 C18 C19 -0.8(4) . . . . ?
C22 C23 C18 P1 171.76(19) . . . . ?
C13 P1 C18 C19 68.96(19) . . . . ?
C29 P1 C18 C19 -177.12(17) . . . . ?
Ru1 P1 C18 C19 -44.7(2) . . . . ?
C13 P1 C18 C23 -103.6(2) . . . . ?
C29 P1 C18 C23 10.3(2) . . . . ?
Ru1 P1 C18 C23 142.80(16) . . . . ?
C20 C21 C22 C23 0.3(4) . . . . ?
C18 C23 C22 C21 0.2(4) . . . . ?
C21 C20 C19 C18 -0.4(4) . . . . ?
C23 C18 C19 C20 0.9(3) . . . . ?
P1 C18 C19 C20 -171.95(18) . . . . ?
C9 N1 C30 C31 178.8(2) . . . . ?
Ru1 N1 C30 C31 -5.8(3) . . . . ?
C9 N1 C30 C6 -2.3(3) . . . . ?
Ru1 N1 C30 C6 173.11(15) . . . . ?
C7 C6 C30 N1 1.5(3) . . . . ?
C5 C6 C30 N1 -176.7(2) . . . . ?
C7 C6 C30 C31 -179.6(2) . . . . ?
C5 C6 C30 C31 2.2(3) . . . . ?
C7 C6 C5 C4 -179.4(3) . . . . ?
C30 C6 C5 C4 -1.2(4) . . . . ?
C16 C17 C12 C13 -1.4(3) . . . . ?
C16 C17 C12 N2 176.5(2) . . . . ?
C10 N2 C12 C13 177.7(2) . . . . ?
Ru1 N2 C12 C13 4.7(2) . . . . ?
C10 N2 C12 C17 -0.2(3) . . . . ?
Ru1 N2 C12 C17 -173.25(16) . . . . ?
C9 C8 C7 C6 -1.5(4) . . . . ?
C30 C6 C7 C8 0.4(3) . . . . ?
C5 C6 C7 C8 178.6(2) . . . . ?
C26 C25 C24 C29 0.3(4) . . . . ?
C28 C29 C24 C25 0.4(3) . . . . ?
P1 C29 C24 C25 -175.72(19) . . . . ?
C15 C14 C13 C12 -0.3(3) . . . . ?
C15 C14 C13 P1 -175.48(18) . . . . ?
C17 C12 C13 C14 0.9(3) . . . . ?
N2 C12 C13 C14 -177.10(19) . . . . ?
C17 C12 C13 P1 176.28(16) . . . . ?
N2 C12 C13 P1 -1.8(3) . . . . ?
C29 P1 C13 C14 -67.7(2) . . . . ?
C18 P1 C13 C14 43.2(2) . . . . ?
Ru1 P1 C13 C14 173.96(17) . . . . ?
C29 P1 C13 C12 116.99(17) . . . . ?
C18 P1 C13 C12 -132.16(17) . . . . ?
Ru1 P1 C13 C12 -1.35(17) . . . . ?
C30 N1 C9 C8 1.3(3) . . . . ?
Ru1 N1 C9 C8 -174.92(18) . . . . ?
C30 N1 C9 C10 -179.56(19) . . . . ?
Ru1 N1 C9 C10 4.2(2) . . . . ?
C7 C8 C9 N1 0.6(4) . . . . ?
C7 C8 C9 C10 -178.5(2) . . . . ?
C12 C17 C16 C15 1.2(4) . . . . ?
C26 C27 C28 C29 -0.1(4) . . . . ?
C24 C29 C28 C27 -0.5(4) . . . . ?
P1 C29 C28 C27 175.8(2) . . . . ?
C13 C14 C15 C16 0.1(4) . . . . ?
C17 C16 C15 C14 -0.5(4) . . . . ?
N1 C30 C31 C3 177.0(3) . . . . ?
C6 C30 C31 C3 -2.0(4) . . . . ?
C12 N2 C10 O1 3.8(4) . . . . ?
Ru1 N2 C10 O1 177.0(2) . . . . ?
C12 N2 C10 C9 -176.11(18) . . . . ?
Ru1 N2 C10 C9 -2.9(3) . . . . ?
N1 C9 C10 O1 179.0(2) . . . . ?
C8 C9 C10 O1 -1.8(4) . . . . ?
N1 C9 C10 N2 -1.1(3) . . . . ?
C8 C9 C10 N2 178.1(2) . . . . ?
C24 C25 C26 C27 -0.9(4) . . . . ?
C28 C27 C26 C25 0.8(4) . . . . ?
C30 C31 C3 C4 0.6(5) . . . . ?
C6 C5 C4 C3 -0.1(5) . . . . ?
C31 C3 C4 C5 0.4(5) . . . . ?
